data_7012932
loop_
_publ_author_name
'Barnett, Sarah A.'
'Blake, Alexander J.'
'Champness, Neil R.'
'Wilson, Claire'

_publ_section_title
;
 The rule of 4,7-phenanthroline in coordination polymer construction
;
_journal_coden_ASTM DTARAF
_journal_issue 12
_journal_name_full 'Dalton Transactions'
_journal_page_first 2387
_journal_page_last 2394
_journal_paper_doi 10.1039/b302807k
_journal_year 2003
_chemical_formula_moiety 'C12 H10 N4 O7 Zn, C2 H3 N'
_chemical_formula_sum 'C14 H13 N5 O7 Zn'
_chemical_formula_weight 428.66
_chemical_name_common '[Zn(NO3)2(4,7-phen)(H2O)].MeCN'
_chemical_name_systematic
; 
Zinc(II)-(4,7-phenanthroline)-bis-nitrate hydrate.acetonitrile
;
_space_group_IT_number 14
_symmetry_cell_setting monoclinic
_symmetry_space_group_name_Hall '-P 2ybc'
_symmetry_space_group_name_H-M 'P 1 21/c 1'
_atom_sites_solution_hydrogens 'those on MeCN and H2O found from delta-F; others geometrically placed'
_atom_sites_solution_primary direct
_atom_sites_solution_secondary 'difference Fourier synthesis'
_audit_creation_method SHELXL-97
_cell_angle_alpha 90.00
_cell_angle_beta 96.296(1)
_cell_angle_gamma 90.00
_cell_formula_units_Z 8
_cell_length_a 22.3308(11)
_cell_length_b 7.8991(4)
_cell_length_c 18.5781(9)
_cell_measurement_reflns_used 7018
_cell_measurement_temperature 150(2)
_cell_measurement_theta_max 27.9
_cell_measurement_theta_min 2.2
_cell_volume 3257.3(3)
_computing_cell_refinement 'Bruker SAINT version 6.02a (Bruker, 2000)'
_computing_data_collection 'Bruker SMART version 5.624 (Bruker, 2001)'
_computing_data_reduction 'Bruker SAINT; Bruker SHELXTL (Bruker, 1997)'
_computing_molecular_graphics SHELXTL
_computing_publication_material 'SHELXL-97; PLATON (Spek, 2001)'
_computing_structure_refinement 'SHELXL-97 (Sheldrick, 1997)'
_computing_structure_solution 'SHELXS-97 (Sheldrick, 1990)'
_diffrn_ambient_temperature 150(2)
_diffrn_measured_fraction_theta_full 0.994
_diffrn_measured_fraction_theta_max 0.917
_diffrn_measurement_device_type 'Bruker SMART1000 CCD area detector'
_diffrn_measurement_method omega
_diffrn_radiation_monochromator graphite
_diffrn_radiation_source 'fine-focus sealed tube'
_diffrn_radiation_type MoK\a
_diffrn_radiation_wavelength 0.71073
_diffrn_reflns_av_R_equivalents 0.033
_diffrn_reflns_av_sigmaI/netI 0.032
_diffrn_reflns_limit_h_max 29
_diffrn_reflns_limit_h_min -29
_diffrn_reflns_limit_k_max 10
_diffrn_reflns_limit_k_min -10
_diffrn_reflns_limit_l_max 23
_diffrn_reflns_limit_l_min -25
_diffrn_reflns_number 29503
_diffrn_reflns_theta_full 27.50
_diffrn_reflns_theta_max 28.85
_diffrn_reflns_theta_min 1.83
_diffrn_standards_decay_% 0
_diffrn_standards_number 0
_exptl_absorpt_coefficient_mu 1.561
_exptl_absorpt_correction_T_max 1.000
_exptl_absorpt_correction_T_min 0.921
_exptl_absorpt_correction_type multi-scan
_exptl_absorpt_process_details 'SADABS version 2.03 (Bruker, 2001)'
_exptl_crystal_colour 'pale yellow'
_exptl_crystal_density_diffrn 1.748
_exptl_crystal_density_method 'not measured'
_exptl_crystal_description 'block cut from lath'
_exptl_crystal_F_000 1744
_exptl_crystal_size_max 0.16
_exptl_crystal_size_mid 0.10
_exptl_crystal_size_min 0.08
_refine_diff_density_max 1.04
_refine_diff_density_min -0.43
_refine_diff_density_rms 0.08
_refine_ls_extinction_method none
_refine_ls_goodness_of_fit_ref 1.030
_refine_ls_hydrogen_treatment
;
MeCN treated as ridid rotor model; geometric restraints applied to H2O;
others riding model 
;
_refine_ls_matrix_type full
_refine_ls_number_parameters 505
_refine_ls_number_reflns 7835
_refine_ls_number_restraints 6
_refine_ls_restrained_S_all 1.030
_refine_ls_R_factor_all 0.0536
_refine_ls_R_factor_gt 0.0341
_refine_ls_shift/su_max 0.001
_refine_ls_shift/su_mean 0.000
_refine_ls_structure_factor_coef Fsqd
_refine_ls_weighting_details 'w==1/[\s^2^(Fo^2^)+(0.04P)^2^+2.884P] where P==(Fo^2^+2Fc^2^)/3'
_refine_ls_weighting_scheme calc
_refine_ls_wR_factor_gt 0.0791
_refine_ls_wR_factor_ref 0.0912
_reflns_number_gt 6045
_reflns_number_total 8392
_reflns_threshold_expression >2sigma(I)
_cod_data_source_file b302807k.txt
_cod_data_source_block 4(PHENZN)
_cod_depositor_comments
;
The following automatic conversions were performed:
'_symmetry_cell_setting' value 'Monoclinic' changed to 'monoclinic'
according to '/home/saulius/struct/CIF-dictionaries/cif_core.dic'
dictionary named 'cif_core.dic' version 2.4.1 from
2010-06-29.

'_exptl_absorpt_correction_type' value 'Multi-scan' changed
to 'multi-scan' according to
'/home/saulius/struct/CIF-dictionaries/cif_core.dic' dictionary named
'cif_core.dic' version 2.4.1 from 2010-06-29.

Automatic conversion script
Id: cif_fix_enum 1527 2010-12-29 10:47:43Z saulius 

The following automatic conversions were performed:

'_refine_ls_weighting_scheme' value 'calc
w==1/[\s^2^(Fo^2^)+(0.04P)^2^+2.884P] where P==(Fo^2^+2Fc^2^)/3' was
changed to 'calc'. New tag '_refine_ls_weighting_details' was
created. The value of the new tag was set to
'w==1/[\s^2^(Fo^2^)+(0.04P)^2^+2.884P] where P==(Fo^2^+2Fc^2^)/3'.

Automatic conversion script
Id: cif_fix_values 3143 2015-03-26 13:38:13Z robertas 

The following automatic conversions were performed:

'_atom_sites_solution_primary' value 'direct methods' was changed to
'direct'.

Automatic conversion script
Id: cif_fix_values 6452 2018-10-05 10:23:21Z andrius 
;
_cod_original_sg_symbol_H-M P2(1)/c
_cod_database_code 7012932

loop_
_symmetry_equiv_pos_as_xyz
'x, y, z'
'-x, y+1/2, -z+1/2'
'-x, -y, -z'
'x, -y-1/2, z-1/2'

loop_
_atom_site_label
_atom_site_type_symbol
_atom_site_fract_x
_atom_site_fract_y
_atom_site_fract_z
_atom_site_U_iso_or_equiv
_atom_site_adp_type
_atom_site_occupancy
_atom_site_symmetry_multiplicity
_atom_site_calc_flag
_atom_site_refinement_flags
_atom_site_disorder_assembly
_atom_site_disorder_group
Zn1 Zn 0.125106(11) 0.21461(3) 0.372791(13) 0.01542(8) Uani 1 1 d . . .
Zn2 Zn 0.369982(11) 0.81047(3) 0.132378(13) 0.01492(7) Uani 1 1 d . . .
N10 N 0.14344(9) 0.5949(2) 0.33743(11) 0.0214(4) Uani 1 1 d . . .
O1 O 0.15466(8) 0.4404(2) 0.32326(9) 0.0244(4) Uani 1 1 d . . .
O2 O 0.10411(8) 0.6295(2) 0.37729(10) 0.0321(4) Uani 1 1 d . . .
O3 O 0.17207(9) 0.7070(2) 0.31005(11) 0.0352(5) Uani 1 1 d . . .
N20 N 0.22073(9) 0.2814(3) 0.47004(11) 0.0219(4) Uani 1 1 d . . .
O4 O 0.16480(7) 0.3095(2) 0.47310(10) 0.0269(4) Uani 1 1 d . . .
O5 O 0.23428(9) 0.1943(2) 0.41817(10) 0.0319(4) Uani 1 1 d . . .
O6 O 0.25785(8) 0.3407(3) 0.51668(11) 0.0393(5) Uani 1 1 d . . .
N30 N 0.35207(9) 0.4423(3) 0.14802(11) 0.0241(4) Uani 1 1 d . . .
O7 O 0.35343(8) 0.5750(2) 0.18536(9) 0.0213(4) Uani 1 1 d . . .
O8 O 0.35512(11) 0.4549(3) 0.08161(11) 0.0451(6) Uani 1 1 d . . .
O9 O 0.34428(10) 0.3034(2) 0.17769(11) 0.0346(5) Uani 1 1 d . . .
N40 N 0.27220(9) 0.7753(3) 0.02590(11) 0.0244(5) Uani 1 1 d . . .
O10 O 0.28013(8) 0.7911(2) 0.09463(9) 0.0241(4) Uani 1 1 d . . .
O11 O 0.31591(9) 0.7944(3) -0.00926(11) 0.0399(5) Uani 1 1 d . . .
O12 O 0.22119(9) 0.7480(3) -0.00372(11) 0.0379(5) Uani 1 1 d . . .
O1W O 0.12947(8) -0.0319(2) 0.42231(9) 0.0211(4) Uani 1 1 d D . .
H1W H 0.1210(13) -0.120(3) 0.3988(15) 0.048(10) Uiso 1 1 d D . .
H2W H 0.1626(8) -0.053(4) 0.4463(14) 0.039(9) Uiso 1 1 d D . .
O2W O 0.37247(8) 1.0550(2) 0.08557(9) 0.0205(3) Uani 1 1 d D . .
H3W H 0.3467(11) 1.068(4) 0.0494(10) 0.042(9) Uiso 1 1 d D . .
H4W H 0.3650(13) 1.133(3) 0.1143(12) 0.047(10) Uiso 1 1 d D . .
C1 C -0.06513(10) 0.3459(3) 0.46116(12) 0.0189(5) Uani 1 1 d . . .
H1A H -0.1007 0.3746 0.4821 0.023 Uiso 1 1 calc R . .
C2 C -0.01892(11) 0.2617(3) 0.50133(12) 0.0211(5) Uani 1 1 d . . .
H2A H -0.0222 0.2311 0.5502 0.025 Uiso 1 1 calc R . .
C3 C 0.03274(11) 0.2220(3) 0.46912(12) 0.0196(5) Uani 1 1 d . . .
H3A H 0.0642 0.1624 0.4970 0.023 Uiso 1 1 calc R . .
N4 N 0.04032(8) 0.2635(2) 0.40117(10) 0.0160(4) Uani 1 1 d . . .
C5 C 0.00309(10) 0.3919(3) 0.28747(12) 0.0172(4) Uani 1 1 d . . .
H5A H 0.0394 0.3615 0.2685 0.021 Uiso 1 1 calc R . .
C6 C -0.04006(10) 0.4765(3) 0.24511(12) 0.0164(4) Uani 1 1 d . . .
H6A H -0.0335 0.5056 0.1970 0.020 Uiso 1 1 calc R . .
N7 N -0.13753(8) 0.6109(2) 0.22727(10) 0.0154(4) Uani 1 1 d . . .
C8 C -0.19038(10) 0.6468(3) 0.25126(12) 0.0178(5) Uani 1 1 d . . .
H8A H -0.2196 0.7070 0.2202 0.021 Uiso 1 1 calc R . .
C9 C -0.20457(10) 0.6000(3) 0.31959(12) 0.0190(5) Uani 1 1 d . . .
H9A H -0.2431 0.6251 0.3340 0.023 Uiso 1 1 calc R . .
C10 C -0.16225(10) 0.5173(3) 0.36590(12) 0.0184(5) Uani 1 1 d . . .
H10A H -0.1708 0.4877 0.4133 0.022 Uiso 1 1 calc R . .
C11 C -0.10625(10) 0.4768(3) 0.34285(12) 0.0160(4) Uani 1 1 d . . .
C12 C -0.05918(10) 0.3893(3) 0.38882(11) 0.0154(4) Uani 1 1 d . . .
C13 C -0.00497(10) 0.3477(3) 0.36037(12) 0.0158(4) Uani 1 1 d . . .
C14 C -0.09558(10) 0.5226(3) 0.27184(12) 0.0152(4) Uani 1 1 d . . .
C21 C 0.34687(10) 0.9860(3) 0.37830(12) 0.0182(5) Uani 1 1 d . . .
H21A H 0.3409 1.0110 0.4270 0.022 Uiso 1 1 calc R . .
C22 C 0.30307(10) 0.9030(3) 0.33429(12) 0.0193(5) Uani 1 1 d . . .
H22A H 0.2661 0.8725 0.3517 0.023 Uiso 1 1 calc R . .
C23 C 0.31352(10) 0.8641(3) 0.26374(12) 0.0183(5) Uani 1 1 d . . .
H23A H 0.2832 0.8047 0.2340 0.022 Uiso 1 1 calc R . .
N24 N 0.36415(8) 0.9061(2) 0.23574(10) 0.0152(4) Uani 1 1 d . . .
C25 C 0.46152(10) 1.0412(3) 0.24860(12) 0.0159(4) Uani 1 1 d . . .
H25A H 0.4657 1.0154 0.1995 0.019 Uiso 1 1 calc R . .
C26 C 0.50650(10) 1.1235(3) 0.28921(12) 0.0167(4) Uani 1 1 d . . .
H26A H 0.5418 1.1541 0.2681 0.020 Uiso 1 1 calc R . .
N27 N 0.54830(8) 1.2491(2) 0.40231(10) 0.0169(4) Uani 1 1 d . . .
C28 C 0.54238(11) 1.2917(3) 0.47078(12) 0.0204(5) Uani 1 1 d . . .
H28A H 0.5747 1.3498 0.4978 0.024 Uiso 1 1 calc R . .
C29 C 0.49128(11) 1.2551(3) 0.50453(13) 0.0221(5) Uani 1 1 d . . .
H29A H 0.4889 1.2887 0.5532 0.026 Uiso 1 1 calc R . .
C30 C 0.44458(11) 1.1704(3) 0.46676(12) 0.0205(5) Uani 1 1 d . . .
H30A H 0.4095 1.1438 0.4892 0.025 Uiso 1 1 calc R . .
C31 C 0.44869(10) 1.1225(3) 0.39452(12) 0.0159(4) Uani 1 1 d . . .
C32 C 0.40061(10) 1.0338(3) 0.35104(12) 0.0155(4) Uani 1 1 d . . .
C33 C 0.40778(10) 0.9925(3) 0.27860(12) 0.0148(4) Uani 1 1 d . . .
C34 C 0.50172(10) 1.1653(3) 0.36337(12) 0.0156(4) Uani 1 1 d . . .
N1S N 0.07014(11) 0.4270(3) 0.13859(12) 0.0361(6) Uani 1 1 d . . .
C1S C 0.11874(13) 0.4717(3) 0.14137(14) 0.0284(6) Uani 1 1 d . . .
C2S C 0.18097(13) 0.5305(4) 0.14373(17) 0.0404(7) Uani 1 1 d . . .
H2S1 H 0.1821 0.6355 0.1158 0.061 Uiso 1 1 calc R . .
H2S2 H 0.2053 0.4439 0.1229 0.061 Uiso 1 1 calc R . .
H2S3 H 0.1972 0.5517 0.1941 0.061 Uiso 1 1 calc R . .
N1T N 0.57129(11) 1.0686(3) 0.14054(12) 0.0348(6) Uani 1 1 d . . .
C1T C 0.61919(12) 1.0193(3) 0.14662(13) 0.0252(5) Uani 1 1 d . . .
C2T C 0.68044(13) 0.9525(4) 0.15448(16) 0.0343(6) Uani 1 1 d . . .
H2T1 H 0.6921 0.9218 0.2052 0.051 Uiso 1 1 calc R . .
H2T2 H 0.7081 1.0389 0.1397 0.051 Uiso 1 1 calc R . .
H2T3 H 0.6823 0.8520 0.1239 0.051 Uiso 1 1 calc R . .

loop_
_atom_site_aniso_label
_atom_site_aniso_U_11
_atom_site_aniso_U_22
_atom_site_aniso_U_33
_atom_site_aniso_U_23
_atom_site_aniso_U_13
_atom_site_aniso_U_12
Zn1 0.01428(13) 0.01717(14) 0.01454(14) -0.00170(10) 0.00042(10) 0.00002(10)
Zn2 0.01379(13) 0.01601(13) 0.01473(13) -0.00005(10) 0.00059(10) -0.00020(10)
N10 0.0226(10) 0.0197(10) 0.0210(10) -0.0037(8) -0.0012(8) -0.0002(8)
O1 0.0307(10) 0.0142(8) 0.0298(9) -0.0004(7) 0.0093(8) -0.0001(7)
O2 0.0292(10) 0.0325(10) 0.0357(10) -0.0114(8) 0.0090(8) 0.0040(8)
O3 0.0441(12) 0.0201(9) 0.0417(11) 0.0036(8) 0.0065(9) -0.0100(8)
N20 0.0196(10) 0.0250(11) 0.0204(10) -0.0016(8) -0.0005(8) -0.0046(8)
O4 0.0160(8) 0.0349(10) 0.0297(10) -0.0069(8) 0.0018(7) -0.0016(7)
O5 0.0368(11) 0.0277(10) 0.0338(10) -0.0088(8) 0.0155(9) -0.0026(8)
O6 0.0244(10) 0.0578(14) 0.0332(11) -0.0082(10) -0.0088(8) -0.0113(9)
N30 0.0265(11) 0.0212(10) 0.0256(11) -0.0057(9) 0.0081(9) -0.0023(9)
O7 0.0276(9) 0.0155(8) 0.0211(8) -0.0023(7) 0.0042(7) -0.0001(7)
O8 0.0774(16) 0.0317(11) 0.0303(11) -0.0052(9) 0.0237(11) -0.0058(11)
O9 0.0541(13) 0.0152(9) 0.0353(11) 0.0007(8) 0.0087(9) -0.0024(8)
N40 0.0209(11) 0.0256(11) 0.0258(11) -0.0053(9) -0.0013(9) -0.0023(8)
O10 0.0231(9) 0.0305(10) 0.0178(8) 0.0008(7) -0.0020(7) -0.0047(7)
O11 0.0332(11) 0.0519(13) 0.0368(11) -0.0144(10) 0.0144(9) -0.0062(9)
O12 0.0281(10) 0.0485(12) 0.0335(11) -0.0054(9) -0.0132(9) -0.0098(9)
O1W 0.0226(9) 0.0171(8) 0.0226(9) 0.0007(7) -0.0019(7) 0.0014(7)
O2W 0.0227(9) 0.0170(8) 0.0212(9) 0.0010(7) 0.0001(7) 0.0021(7)
C1 0.0151(11) 0.0241(12) 0.0179(11) -0.0001(9) 0.0038(9) 0.0009(9)
C2 0.0217(12) 0.0270(12) 0.0145(11) 0.0049(9) 0.0021(9) 0.0000(10)
C3 0.0193(12) 0.0231(12) 0.0160(11) 0.0021(9) 0.0006(9) 0.0012(9)
N4 0.0155(9) 0.0170(9) 0.0154(9) 0.0006(7) 0.0013(7) 0.0008(7)
C5 0.0159(11) 0.0201(11) 0.0159(11) 0.0003(9) 0.0030(9) 0.0002(9)
C6 0.0179(11) 0.0181(11) 0.0139(10) 0.0019(8) 0.0041(9) 0.0005(9)
N7 0.0156(9) 0.0148(9) 0.0157(9) 0.0001(7) 0.0017(7) -0.0011(7)
C8 0.0144(11) 0.0172(11) 0.0213(11) 0.0020(9) -0.0002(9) 0.0014(8)
C9 0.0150(11) 0.0196(11) 0.0234(12) -0.0003(9) 0.0063(9) -0.0004(9)
C10 0.0184(11) 0.0195(11) 0.0179(11) 0.0003(9) 0.0047(9) -0.0006(9)
C11 0.0158(11) 0.0147(10) 0.0175(11) -0.0020(9) 0.0011(9) -0.0006(8)
C12 0.0161(11) 0.0150(10) 0.0152(10) -0.0005(8) 0.0018(8) -0.0007(8)
C13 0.0163(11) 0.0145(10) 0.0164(10) 0.0006(8) 0.0004(9) 0.0009(8)
C14 0.0155(11) 0.0146(10) 0.0152(11) -0.0003(8) 0.0004(8) -0.0006(8)
C21 0.0212(12) 0.0177(11) 0.0163(11) -0.0001(9) 0.0046(9) 0.0000(9)
C22 0.0182(11) 0.0192(11) 0.0211(11) -0.0009(9) 0.0047(9) -0.0013(9)
C23 0.0156(11) 0.0166(11) 0.0225(12) -0.0008(9) 0.0007(9) -0.0007(9)
N24 0.0137(9) 0.0143(9) 0.0177(9) 0.0002(7) 0.0020(7) 0.0003(7)
C25 0.0169(11) 0.0175(11) 0.0133(10) -0.0009(8) 0.0023(9) -0.0005(9)
C26 0.0142(11) 0.0189(11) 0.0173(11) 0.0007(9) 0.0034(9) -0.0013(9)
N27 0.0163(9) 0.0185(9) 0.0157(9) -0.0013(7) 0.0017(7) -0.0022(7)
C28 0.0227(12) 0.0200(12) 0.0179(11) -0.0032(9) 0.0001(9) -0.0040(9)
C29 0.0234(12) 0.0280(13) 0.0155(11) -0.0048(10) 0.0049(9) -0.0034(10)
C30 0.0211(12) 0.0231(12) 0.0182(11) -0.0013(9) 0.0061(9) -0.0049(9)
C31 0.0175(11) 0.0152(10) 0.0152(10) -0.0003(8) 0.0030(9) 0.0013(8)
C32 0.0164(11) 0.0132(10) 0.0167(11) -0.0002(8) 0.0016(9) 0.0006(8)
C33 0.0148(10) 0.0132(10) 0.0162(11) 0.0010(8) 0.0008(9) 0.0005(8)
C34 0.0172(11) 0.0144(10) 0.0150(10) 0.0003(8) 0.0001(9) -0.0004(8)
N1S 0.0355(14) 0.0455(15) 0.0274(12) -0.0003(11) 0.0036(10) -0.0026(11)
C1S 0.0395(16) 0.0253(13) 0.0207(13) 0.0009(10) 0.0049(11) 0.0029(11)
C2S 0.0373(17) 0.0376(17) 0.0467(18) 0.0084(14) 0.0068(14) -0.0089(13)
N1T 0.0325(13) 0.0496(15) 0.0223(11) 0.0043(11) 0.0028(10) 0.0021(11)
C1T 0.0324(15) 0.0249(13) 0.0186(12) 0.0013(10) 0.0039(11) -0.0030(11)
C2T 0.0365(16) 0.0324(15) 0.0355(15) -0.0037(12) 0.0107(13) 0.0077(12)

loop_
_atom_type_symbol
_atom_type_description
_atom_type_scat_dispersion_real
_atom_type_scat_dispersion_imag
_atom_type_scat_source
C C 0.0033 0.0016 'International Tables Vol C Tables 4.2.6.8 and 6.1.1.4'
H H 0.0000 0.0000 'International Tables Vol C Tables 4.2.6.8 and 6.1.1.4'
N N 0.0061 0.0033 'International Tables Vol C Tables 4.2.6.8 and 6.1.1.4'
O O 0.0106 0.0060 'International Tables Vol C Tables 4.2.6.8 and 6.1.1.4'
Zn Zn 0.2839 1.4301 'International Tables Vol C Tables 4.2.6.8 and 6.1.1.4'

loop_
_geom_angle_atom_site_label_1
_geom_angle_atom_site_label_2
_geom_angle_atom_site_label_3
_geom_angle
_geom_angle_site_symmetry_1
_geom_angle_site_symmetry_3
_geom_angle_publ_flag
N4 Zn1 N7 121.36(7) . 2_545 y
N4 Zn1 O4 90.92(7) . . y
N7 Zn1 O4 147.71(7) 2_545 . y
N4 Zn1 O1 106.81(7) . . y
N7 Zn1 O1 82.32(7) 2_545 . y
O4 Zn1 O1 87.95(7) . . y
N4 Zn1 O1W 93.45(7) . . y
N7 Zn1 O1W 91.23(7) 2_545 . y
O4 Zn1 O1W 87.08(7) . . y
O1 Zn1 O1W 159.21(7) . . y
O10 Zn2 N27 137.79(7) . 2_645 y
O10 Zn2 N24 100.61(7) . . y
N27 Zn2 N24 121.45(7) 2_645 . y
O10 Zn2 O2W 89.78(7) . . y
N27 Zn2 O2W 91.27(7) 2_645 . y
N24 Zn2 O2W 93.13(7) . . y
O10 Zn2 O7 83.22(7) . . y
N27 Zn2 O7 98.17(7) 2_645 . y
N24 Zn2 O7 81.99(7) . . y
O2W Zn2 O7 170.56(7) . . y
O3 N10 O2 121.4(2) . . ?
O3 N10 O1 118.6(2) . . ?
O2 N10 O1 120.1(2) . . ?
N10 O1 Zn1 128.97(14) . . ?
O6 N20 O5 123.7(2) . . ?
O6 N20 O4 119.5(2) . . ?
O5 N20 O4 116.9(2) . . ?
N20 O4 Zn1 102.53(13) . . ?
O8 N30 O9 122.2(2) . . ?
O8 N30 O7 118.6(2) . . ?
O9 N30 O7 119.1(2) . . ?
N30 O7 Zn2 117.59(14) . . ?
O12 N40 O11 122.0(2) . . ?
O12 N40 O10 119.1(2) . . ?
O11 N40 O10 118.9(2) . . ?
N40 O10 Zn2 111.82(14) . . ?
C2 C1 C12 119.4(2) . . ?
C1 C2 C3 118.9(2) . . ?
N4 C3 C2 123.3(2) . . ?
C3 N4 C13 118.77(19) . . ?
C3 N4 Zn1 114.38(15) . . ?
C13 N4 Zn1 126.48(15) . . ?
C6 C5 C13 121.1(2) . . ?
C5 C6 C14 120.8(2) . . ?
C8 N7 C14 118.43(19) . . ?
C8 N7 Zn1 115.09(15) . 2 ?
C14 N7 Zn1 126.27(14) . 2 ?
N7 C8 C9 123.1(2) . . ?
C10 C9 C8 119.2(2) . . ?
C9 C10 C11 119.5(2) . . ?
C10 C11 C14 118.3(2) . . ?
C10 C11 C12 122.7(2) . . ?
C14 C11 C12 119.00(19) . . ?
C1 C12 C13 118.4(2) . . ?
C1 C12 C11 122.6(2) . . ?
C13 C12 C11 119.01(19) . . ?
N4 C13 C12 121.2(2) . . ?
N4 C13 C5 118.80(19) . . ?
C12 C13 C5 120.0(2) . . ?
N7 C14 C11 121.34(19) . . ?
N7 C14 C6 118.68(19) . . ?
C11 C14 C6 120.0(2) . . ?
C22 C21 C32 119.7(2) . . ?
C21 C22 C23 119.0(2) . . ?
N24 C23 C22 123.2(2) . . ?
C23 N24 C33 118.37(19) . . ?
C23 N24 Zn2 114.19(15) . . ?
C33 N24 Zn2 127.18(14) . . ?
C26 C25 C33 121.0(2) . . ?
C25 C26 C34 121.2(2) . . ?
C28 N27 C34 118.38(19) . . ?
C28 N27 Zn2 114.99(15) . 2_655 ?
C34 N27 Zn2 126.58(15) . 2_655 ?
N27 C28 C29 123.3(2) . . ?
C30 C29 C28 119.2(2) . . ?
C29 C30 C31 119.7(2) . . ?
C30 C31 C34 118.1(2) . . ?
C30 C31 C32 122.6(2) . . ?
C34 C31 C32 119.28(19) . . ?
C21 C32 C33 118.2(2) . . ?
C21 C32 C31 122.6(2) . . ?
C33 C32 C31 119.21(19) . . ?
N24 C33 C32 121.43(19) . . ?
N24 C33 C25 118.74(19) . . ?
C32 C33 C25 119.8(2) . . ?
N27 C34 C31 121.4(2) . . ?
N27 C34 C26 119.12(19) . . ?
C31 C34 C26 119.5(2) . . ?
N1S C1S C2S 179.0(3) . . ?
N1T C1T C2T 178.9(3) . . ?

loop_
_geom_bond_atom_site_label_1
_geom_bond_atom_site_label_2
_geom_bond_distance
_geom_bond_site_symmetry_2
_geom_bond_publ_flag
Zn1 N4 2.0569(18) . y
Zn1 N7 2.0777(18) 2_545 y
Zn1 O4 2.1115(17) . y
Zn1 O1 2.1437(16) . y
Zn1 O1W 2.1509(17) . y
Zn2 O10 2.0573(17) . y
Zn2 N27 2.0587(19) 2_645 y
Zn2 N24 2.0810(18) . y
Zn2 O2W 2.1216(17) . y
Zn2 O7 2.1550(16) . y
N10 O3 1.234(3) . ?
N10 O2 1.240(3) . ?
N10 O1 1.279(2) . ?
N20 O6 1.225(3) . ?
N20 O5 1.248(3) . ?
N20 O4 1.276(3) . ?
N30 O8 1.247(3) . ?
N30 O9 1.249(3) . ?
N30 O7 1.256(2) . ?
N40 O12 1.228(3) . ?
N40 O11 1.242(3) . ?
N40 O10 1.276(3) . ?
C1 C2 1.377(3) . ?
C1 C12 1.407(3) . ?
C2 C3 1.392(3) . ?
C3 N4 1.333(3) . ?
N4 C13 1.368(3) . ?
C5 C6 1.352(3) . ?
C5 C13 1.429(3) . ?
C6 C14 1.432(3) . ?
N7 C8 1.337(3) . ?
N7 C14 1.371(3) . ?
N7 Zn1 2.0777(18) 2 ?
C8 C9 1.392(3) . ?
C9 C10 1.372(3) . ?
C10 C11 1.403(3) . ?
C11 C14 1.413(3) . ?
C11 C12 1.454(3) . ?
C12 C13 1.412(3) . ?
C21 C22 1.371(3) . ?
C21 C32 1.404(3) . ?
C22 C23 1.391(3) . ?
C23 N24 1.337(3) . ?
N24 C33 1.370(3) . ?
C25 C26 1.355(3) . ?
C25 C33 1.430(3) . ?
C26 C34 1.432(3) . ?
N27 C28 1.336(3) . ?
N27 C34 1.371(3) . ?
N27 Zn2 2.0587(19) 2_655 ?
C28 C29 1.391(3) . ?
C29 C30 1.367(3) . ?
C30 C31 1.407(3) . ?
C31 C34 1.415(3) . ?
C31 C32 1.451(3) . ?
C32 C33 1.411(3) . ?
N1S C1S 1.137(4) . ?
C1S C2S 1.461(4) . ?
N1T C1T 1.132(3) . ?
C1T C2T 1.458(4) . ?

loop_
_cod_changelog_entry_id
_cod_changelog_entry_author
_cod_changelog_entry_date
_cod_changelog_entry_text
1 'Vaitkus, Antanas' 2025-01-07T09:50:42+02:00 'Updated bibliographic information.'
